data_7059043
loop_
_publ_author_name
'Landman, Maril\'e'
'Jansen van Rensburg, Armand'
'van Rooyen, Petrus H.'
'Conradie, Marrigje M.'
'Conradie, Jeanet'

_publ_section_title
;
 Triphenylstibine-substituted Fischer carbene complexes of tungsten(0):
 synthesis, structure, DFT and electrochemistry
;
_journal_issue 9
_journal_name_full 'New Journal of Chemistry'
_journal_page_first 7301
_journal_paper_doi 10.1039/C8NJ01008K
_journal_volume 42
_journal_year 2018
_chemical_formula_moiety 'C29 H23 O6 Sb W'
_chemical_formula_sum 'C29 H23 O6 Sb W'
_chemical_formula_weight 773.07
_space_group_crystal_system triclinic
_space_group_IT_number 2
_space_group_name_Hall '-P 1'
_space_group_name_H-M_alt 'P -1'
_symmetry_space_group_name_Hall '-P 1'
_symmetry_space_group_name_H-M 'P -1'
_atom_sites_solution_hydrogens geom
_audit_block_doi 10.5517/ccdc.csd.cc1ytjkv
_audit_creation_method SHELXL-2014
_audit_update_record
;
2017-12-18 deposited with the CCDC.
2018-05-15 downloaded from the CCDC.
;
_cell_angle_alpha 101.23(5)
_cell_angle_beta 91.88(5)
_cell_angle_gamma 118.69(3)
_cell_formula_units_Z 2
_cell_length_a 10.584(10)
_cell_length_b 10.930(11)
_cell_length_c 14.073(12)
_cell_measurement_reflns_used 9002
_cell_measurement_temperature 150(2)
_cell_measurement_theta_max 37.98
_cell_measurement_theta_min 2.34
_cell_volume 1386(2)
_computing_cell_refinement 'Bruker SAINT'
_computing_data_collection 'Bruker APEX2'
_computing_data_reduction 'Bruker SAINT'
_computing_molecular_graphics
; 
<i>ORTEP-3 for Windows</i> (Farrugia, 1997), 
<i>Mercury</i> (Macrae <i>et al</i>., 2008) 
;
_computing_publication_material
; 
<i>SHELXL-2013</i>, 
<i>PLATON</i> (Spek, 2009) 
;
_computing_structure_refinement 'SHELXL-2014/7 (Sheldrick, 2014)'
_computing_structure_solution 'SHELXL-2014/7 (Sheldrick, 2014)'
_diffrn_ambient_temperature 150(2)
_diffrn_measured_fraction_theta_full 1.000
_diffrn_measured_fraction_theta_max 1.000
_diffrn_measurement_device_type 'Bruker kappa Proton CMOS'
_diffrn_measurement_method '\f and \w scans'
_diffrn_radiation_monochromator 'Quazar multi-layer optics'
_diffrn_radiation_type MoK\a
_diffrn_radiation_wavelength 0.71073
_diffrn_reflns_av_R_equivalents 0.0550
_diffrn_reflns_av_unetI/netI 0.0276
_diffrn_reflns_Laue_measured_fraction_full 1.000
_diffrn_reflns_Laue_measured_fraction_max 1.000
_diffrn_reflns_limit_h_max 12
_diffrn_reflns_limit_h_min -12
_diffrn_reflns_limit_k_max 13
_diffrn_reflns_limit_k_min -13
_diffrn_reflns_limit_l_max 16
_diffrn_reflns_limit_l_min -16
_diffrn_reflns_number 42619
_diffrn_reflns_point_group_measured_fraction_full 1.000
_diffrn_reflns_point_group_measured_fraction_max 1.000
_diffrn_reflns_theta_full 25.242
_diffrn_reflns_theta_max 25.344
_diffrn_reflns_theta_min 2.211
_diffrn_source 'I\ms micro focus'
_exptl_absorpt_coefficient_mu 5.162
_exptl_absorpt_correction_T_max 0.7474
_exptl_absorpt_correction_T_min 0.3621
_exptl_absorpt_correction_type multi-scan
_exptl_absorpt_process_details SADABS
_exptl_crystal_colour blue
_exptl_crystal_density_diffrn 1.853
_exptl_crystal_description block
_exptl_crystal_F_000 740
_exptl_crystal_size_max 0.633
_exptl_crystal_size_mid 0.422
_exptl_crystal_size_min 0.296
_refine_diff_density_max 1.893
_refine_diff_density_min -1.112
_refine_diff_density_rms 0.138
_refine_ls_extinction_method none
_refine_ls_goodness_of_fit_ref 1.048
_refine_ls_hydrogen_treatment constr
_refine_ls_matrix_type full
_refine_ls_number_parameters 334
_refine_ls_number_reflns 5077
_refine_ls_number_restraints 0
_refine_ls_restrained_S_all 1.048
_refine_ls_R_factor_all 0.0351
_refine_ls_R_factor_gt 0.0279
_refine_ls_shift/su_max 0.001
_refine_ls_shift/su_mean 0.000
_refine_ls_structure_factor_coef Fsqd
_refine_ls_weighting_details 'w=1/[\s^2^(Fo^2^)+(0.0233P)^2^+9.3866P] where P=(Fo^2^+2Fc^2^)/3'
_refine_ls_weighting_scheme calc
_refine_ls_wR_factor_gt 0.0656
_refine_ls_wR_factor_ref 0.0718
_reflns_Friedel_coverage 0.000
_reflns_number_gt 4587
_reflns_number_total 5077
_reflns_threshold_expression 'I > 2\s(I)'
_cod_data_source_file c8nj01008k2.cif
_cod_data_source_block shelx_CCDC1
_cod_database_code 7059043
_shelx_space_group_comment
;
The symmetry employed for this shelxl refinement is uniquely defined
by the following loop, which should always be used as a source of
symmetry information in preference to the above space-group names.
They are only intended as comments.
;
_shelx_estimated_absorpt_t_min 0.139
_shelx_estimated_absorpt_t_max 0.310

loop_
_space_group_symop_operation_xyz
'x, y, z'
'-x, -y, -z'

loop_
_atom_site_label
_atom_site_type_symbol
_atom_site_fract_x
_atom_site_fract_y
_atom_site_fract_z
_atom_site_U_iso_or_equiv
_atom_site_adp_type
_atom_site_occupancy
_atom_site_site_symmetry_order
_atom_site_calc_flag
_atom_site_refinement_flags_posn
_atom_site_refinement_flags_adp
W1 W 0.23695(2) 0.73750(2) 0.16979(2) 0.01891(7) Uani 1 1 d . .
Sb1 Sb 0.34389(3) 0.64225(3) 0.30381(2) 0.01678(9) Uani 1 1 d . .
O1 O -0.0740(5) 0.5018(5) 0.2053(3) 0.0464(12) Uani 1 1 d . .
O2 O 0.2546(5) 0.9594(5) 0.3612(3) 0.0371(10) Uani 1 1 d . .
O3 O 0.0789(5) 0.8320(4) 0.0340(3) 0.0364(10) Uani 1 1 d . .
O4 O 0.2031(5) 0.4912(4) -0.0116(3) 0.0358(10) Uani 1 1 d . .
O6 O 0.5136(5) 1.0181(5) 0.1333(3) 0.0404(11) Uani 1 1 d . .
O7 O 0.5246(5) 0.6955(6) 0.1152(4) 0.0495(12) Uani 1 1 d . .
C1 C 0.0380(6) 0.5884(6) 0.1929(4) 0.0250(12) Uani 1 1 d . .
C2 C 0.2507(6) 0.8840(6) 0.2905(4) 0.0236(11) Uani 1 1 d . .
C3 C 0.1378(6) 0.7992(6) 0.0856(4) 0.0270(12) Uani 1 1 d . .
C4 C 0.2192(6) 0.5817(6) 0.0539(4) 0.0255(12) Uani 1 1 d . .
C6 C 0.4519(6) 0.8814(6) 0.1390(4) 0.0245(12) Uani 1 1 d . .
C7 C 0.5632(6) 0.8426(8) 0.1179(4) 0.0410(17) Uani 1 1 d . .
C8 C 0.7034(8) 0.9055(10) 0.1052(6) 0.058(2) Uani 1 1 d . .
H8 H 0.7615 1.0041 0.1054 0.070 Uiso 1 1 calc R U
C9 C 0.7525(8) 0.8065(9) 0.0916(5) 0.0499(18) Uani 1 1 d . .
H9 H 0.8475 0.8255 0.0801 0.060 Uiso 1 1 calc R U
C10 C 0.6425(9) 0.6807(10) 0.0976(6) 0.059(2) Uani 1 1 d . .
H10 H 0.6458 0.5941 0.0906 0.071 Uiso 1 1 calc R U
C11 C 0.4267(9) 1.0913(7) 0.1424(5) 0.049(2) Uani 1 1 d . .
H11A H 0.3866 1.0896 0.2050 0.059 Uiso 1 1 calc R U
H11B H 0.3461 1.0478 0.0872 0.059 Uiso 1 1 calc R U
C12 C 0.5462(10) 1.2503(8) 0.1391(6) 0.058(2) Uani 1 1 d . .
H12A H 0.5015 1.3112 0.1446 0.087 Uiso 1 1 calc R U
H12B H 0.6254 1.2893 0.1936 0.087 Uiso 1 1 calc R U
H12C H 0.5853 1.2479 0.0770 0.087 Uiso 1 1 calc R U
C20 C 0.2938(6) 0.6939(6) 0.4476(4) 0.0223(11) Uani 1 1 d . .
C21 C 0.3995(7) 0.7644(8) 0.5295(5) 0.0455(18) Uani 1 1 d . .
H21 H 0.4975 0.7887 0.5235 0.055 Uiso 1 1 calc R U
C22 C 0.3620(9) 0.7996(10) 0.6202(5) 0.067(3) Uani 1 1 d . .
H22 H 0.4351 0.8486 0.6761 0.080 Uiso 1 1 calc R U
C23 C 0.2196(9) 0.7644(8) 0.6306(5) 0.0486(18) Uani 1 1 d . .
H23 H 0.1948 0.7878 0.6932 0.058 Uiso 1 1 calc R U
C24 C 0.1154(8) 0.6960(8) 0.5500(5) 0.0436(17) Uani 1 1 d . .
H24 H 0.0175 0.6715 0.5562 0.052 Uiso 1 1 calc R U
C25 C 0.1522(7) 0.6622(7) 0.4592(5) 0.0369(14) Uani 1 1 d . .
H25 H 0.0790 0.6162 0.4033 0.044 Uiso 1 1 calc R U
C30 C 0.2443(5) 0.4141(5) 0.2830(4) 0.0197(10) Uani 1 1 d . .
C31 C 0.2487(6) 0.3542(6) 0.3609(4) 0.0263(12) Uani 1 1 d . .
H31 H 0.2970 0.4152 0.4239 0.032 Uiso 1 1 calc R U
C32 C 0.1826(7) 0.2050(6) 0.3474(4) 0.0304(13) Uani 1 1 d . .
H32 H 0.1864 0.1650 0.4009 0.036 Uiso 1 1 calc R U
C33 C 0.1120(7) 0.1159(6) 0.2561(5) 0.0337(14) Uani 1 1 d . .
H33 H 0.0665 0.0147 0.2470 0.040 Uiso 1 1 calc R U
C34 C 0.1075(7) 0.1739(7) 0.1781(5) 0.0404(16) Uani 1 1 d . .
H34 H 0.0597 0.1124 0.1153 0.049 Uiso 1 1 calc R U
C35 C 0.1729(7) 0.3223(6) 0.1912(4) 0.0346(14) Uani 1 1 d . .
H35 H 0.1689 0.3614 0.1373 0.042 Uiso 1 1 calc R U
C40 C 0.5684(5) 0.7040(6) 0.3412(4) 0.0221(11) Uani 1 1 d . .
C41 C 0.6721(6) 0.8511(7) 0.3656(4) 0.0330(13) Uani 1 1 d . .
H41 H 0.6425 0.9206 0.3663 0.040 Uiso 1 1 calc R U
C42 C 0.8192(7) 0.8943(7) 0.3889(5) 0.0410(16) Uani 1 1 d . .
H42 H 0.8896 0.9937 0.4053 0.049 Uiso 1 1 calc R U
C43 C 0.8634(7) 0.7930(9) 0.3882(5) 0.0448(18) Uani 1 1 d . .
H43 H 0.9638 0.8235 0.4035 0.054 Uiso 1 1 calc R U
C44 C 0.7617(7) 0.6479(8) 0.3652(5) 0.0412(16) Uani 1 1 d . .
H44 H 0.7919 0.5789 0.3655 0.049 Uiso 1 1 calc R U
C45 C 0.6135(6) 0.6032(7) 0.3415(4) 0.0319(13) Uani 1 1 d . .
H45 H 0.5436 0.5037 0.3255 0.038 Uiso 1 1 calc R U

loop_
_atom_site_aniso_label
_atom_site_aniso_U_11
_atom_site_aniso_U_22
_atom_site_aniso_U_33
_atom_site_aniso_U_23
_atom_site_aniso_U_13
_atom_site_aniso_U_12
W1 0.01625(11) 0.01972(12) 0.01740(12) 0.00598(8) 0.00017(8) 0.00592(9)
Sb1 0.01616(16) 0.01784(17) 0.01436(17) 0.00388(13) 0.00092(12) 0.00698(14)
O1 0.024(2) 0.053(3) 0.043(3) 0.019(2) 0.003(2) 0.003(2)
O2 0.052(3) 0.043(3) 0.028(2) 0.005(2) 0.005(2) 0.034(2)
O3 0.049(3) 0.030(2) 0.019(2) 0.0113(17) -0.0056(19) 0.010(2)
O4 0.049(3) 0.032(2) 0.021(2) -0.0020(18) 0.0016(18) 0.018(2)
O6 0.036(2) 0.037(2) 0.029(2) 0.0098(19) 0.0021(19) 0.003(2)
O7 0.046(3) 0.060(3) 0.051(3) 0.005(2) 0.006(2) 0.036(3)
C1 0.023(3) 0.026(3) 0.019(3) 0.007(2) 0.002(2) 0.006(2)
C2 0.021(3) 0.023(3) 0.028(3) 0.008(2) 0.006(2) 0.011(2)
C3 0.024(3) 0.030(3) 0.026(3) 0.012(2) 0.001(2) 0.010(2)
C4 0.024(3) 0.025(3) 0.025(3) 0.009(2) 0.001(2) 0.009(2)
C6 0.021(3) 0.023(3) 0.014(3) -0.002(2) -0.003(2) 0.002(2)
C7 0.016(3) 0.060(4) 0.022(3) -0.011(3) 0.001(2) 0.008(3)
C8 0.042(4) 0.071(6) 0.052(5) 0.014(4) 0.011(4) 0.021(4)
C9 0.031(4) 0.070(5) 0.050(4) 0.009(4) 0.010(3) 0.027(4)
C10 0.056(5) 0.088(6) 0.047(5) 0.011(4) 0.014(4) 0.048(5)
C11 0.071(5) 0.023(3) 0.038(4) 0.004(3) -0.028(3) 0.016(3)
C12 0.085(6) 0.034(4) 0.047(4) 0.009(3) -0.012(4) 0.024(4)
C20 0.029(3) 0.025(3) 0.014(3) 0.006(2) 0.006(2) 0.013(2)
C21 0.030(3) 0.070(5) 0.022(3) 0.005(3) 0.001(3) 0.016(3)
C22 0.053(5) 0.100(7) 0.014(3) -0.003(4) 0.000(3) 0.019(5)
C23 0.067(5) 0.049(4) 0.024(3) 0.006(3) 0.021(3) 0.024(4)
C24 0.043(4) 0.060(4) 0.040(4) 0.019(3) 0.023(3) 0.032(4)
C25 0.030(3) 0.054(4) 0.026(3) 0.008(3) 0.005(3) 0.021(3)
C30 0.019(2) 0.017(2) 0.021(3) 0.006(2) 0.001(2) 0.007(2)
C31 0.031(3) 0.029(3) 0.023(3) 0.007(2) 0.004(2) 0.018(3)
C32 0.038(3) 0.031(3) 0.029(3) 0.014(3) 0.009(3) 0.019(3)
C33 0.037(3) 0.023(3) 0.037(3) 0.010(3) 0.001(3) 0.011(3)
C34 0.050(4) 0.024(3) 0.030(3) -0.001(3) -0.016(3) 0.009(3)
C35 0.046(4) 0.024(3) 0.027(3) 0.007(2) -0.009(3) 0.013(3)
C40 0.018(3) 0.030(3) 0.015(3) 0.005(2) 0.003(2) 0.011(2)
C41 0.025(3) 0.035(3) 0.035(3) 0.012(3) 0.003(3) 0.011(3)
C42 0.023(3) 0.044(4) 0.036(4) 0.010(3) -0.001(3) 0.000(3)
C43 0.022(3) 0.079(5) 0.035(4) 0.018(4) 0.006(3) 0.024(3)
C44 0.032(3) 0.067(5) 0.036(4) 0.015(3) 0.004(3) 0.033(3)
C45 0.028(3) 0.039(3) 0.031(3) 0.007(3) 0.005(2) 0.019(3)

loop_
_atom_type_symbol
_atom_type_description
_atom_type_scat_dispersion_real
_atom_type_scat_dispersion_imag
_atom_type_scat_source
C C 0.0033 0.0016 'International Tables Vol C Tables 4.2.6.8 and 6.1.1.4'
H H 0.0000 0.0000 'International Tables Vol C Tables 4.2.6.8 and 6.1.1.4'
O O 0.0106 0.0060 'International Tables Vol C Tables 4.2.6.8 and 6.1.1.4'
Sb Sb -0.5866 1.5461 'International Tables Vol C Tables 4.2.6.8 and 6.1.1.4'
W W -0.8490 6.8722 'International Tables Vol C Tables 4.2.6.8 and 6.1.1.4'

loop_
_citation_id
_citation_doi
_citation_year
1 10.1039/C8NJ01008K 2018

loop_
_geom_angle_atom_site_label_1
_geom_angle_atom_site_label_2
_geom_angle_atom_site_label_3
_geom_angle
C3 W1 C1 88.6(2)
C3 W1 C2 91.7(2)
C1 W1 C2 91.1(2)
C3 W1 C4 90.8(2)
C1 W1 C4 86.5(2)
C2 W1 C4 176.5(2)
C3 W1 C6 93.6(2)
C1 W1 C6 175.1(2)
C2 W1 C6 93.3(2)
C4 W1 C6 89.0(2)
C3 W1 Sb1 171.78(16)
C1 W1 Sb1 84.50(17)
C2 W1 Sb1 84.02(17)
C4 W1 Sb1 93.20(17)
C6 W1 Sb1 93.67(16)
C30 Sb1 C20 98.9(2)
C30 Sb1 C40 100.3(2)
C20 Sb1 C40 99.4(2)
C30 Sb1 W1 116.11(15)
C20 Sb1 W1 111.91(15)
C40 Sb1 W1 125.91(15)
C6 O6 C11 119.3(5)
C10 O7 C7 108.1(6)
O1 C1 W1 178.6(5)
O2 C2 W1 175.7(5)
O3 C3 W1 178.0(5)
O4 C4 W1 177.2(5)
O6 C6 C7 103.8(5)
O6 C6 W1 131.2(4)
C7 C6 W1 125.0(4)
C8 C7 O7 104.2(7)
C8 C7 C6 139.1(8)
O7 C7 C6 116.5(5)
C7 C8 C9 110.8(8)
C7 C8 H8 124.6
C9 C8 H8 124.6
C10 C9 C8 107.6(7)
C10 C9 H9 126.2
C8 C9 H9 126.2
C9 C10 O7 109.3(8)
C9 C10 H10 125.4
O7 C10 H10 125.4
O6 C11 C12 101.2(6)
O6 C11 H11A 111.5
C12 C11 H11A 111.5
O6 C11 H11B 111.5
C12 C11 H11B 111.5
H11A C11 H11B 109.3
C11 C12 H12A 109.5
C11 C12 H12B 109.5
H12A C12 H12B 109.5
C11 C12 H12C 109.5
H12A C12 H12C 109.5
H12B C12 H12C 109.5
C21 C20 C25 118.3(5)
C21 C20 Sb1 122.2(4)
C25 C20 Sb1 119.4(4)
C20 C21 C22 119.8(6)
C20 C21 H21 120.1
C22 C21 H21 120.1
C23 C22 C21 121.1(7)
C23 C22 H22 119.5
C21 C22 H22 119.5
C24 C23 C22 119.3(6)
C24 C23 H23 120.3
C22 C23 H23 120.3
C23 C24 C25 120.0(6)
C23 C24 H24 120.0
C25 C24 H24 120.0
C24 C25 C20 121.5(6)
C24 C25 H25 119.3
C20 C25 H25 119.3
C31 C30 C35 118.6(5)
C31 C30 Sb1 120.6(4)
C35 C30 Sb1 120.7(4)
C30 C31 C32 120.6(5)
C30 C31 H31 119.7
C32 C31 H31 119.7
C33 C32 C31 119.9(5)
C33 C32 H32 120.0
C31 C32 H32 120.0
C32 C33 C34 120.1(6)
C32 C33 H33 120.0
C34 C33 H33 120.0
C33 C34 C35 120.2(6)
C33 C34 H34 119.9
C35 C34 H34 119.9
C30 C35 C34 120.6(5)
C30 C35 H35 119.7
C34 C35 H35 119.7
C45 C40 C41 119.5(5)
C45 C40 Sb1 122.2(4)
C41 C40 Sb1 118.3(4)
C42 C41 C40 119.5(6)
C42 C41 H41 120.2
C40 C41 H41 120.2
C43 C42 C41 120.6(6)
C43 C42 H42 119.7
C41 C42 H42 119.7
C44 C43 C42 120.3(6)
C44 C43 H43 119.9
C42 C43 H43 119.9
C43 C44 C45 119.6(6)
C43 C44 H44 120.2
C45 C44 H44 120.2
C40 C45 C44 120.5(6)
C40 C45 H45 119.7
C44 C45 H45 119.7

loop_
_geom_bond_atom_site_label_1
_geom_bond_atom_site_label_2
_geom_bond_distance
W1 C3 1.967(6)
W1 C1 2.038(6)
W1 C2 2.043(6)
W1 C4 2.046(6)
W1 C6 2.175(6)
W1 Sb1 2.7710(18)
Sb1 C30 2.142(5)
Sb1 C20 2.147(5)
Sb1 C40 2.149(6)
O1 C1 1.154(7)
O2 C2 1.147(7)
O3 C3 1.153(7)
O4 C4 1.154(7)
O6 C6 1.334(7)
O6 C11 1.475(9)
O7 C10 1.357(9)
O7 C7 1.448(9)
C6 C7 1.452(9)
C7 C8 1.339(10)
C8 C9 1.394(11)
C8 H8 0.9500
C9 C10 1.329(12)
C9 H9 0.9500
C10 H10 0.9500
C11 C12 1.596(10)
C11 H11A 0.9900
C11 H11B 0.9900
C12 H12A 0.9800
C12 H12B 0.9800
C12 H12C 0.9800
C20 C21 1.383(8)
C20 C25 1.390(8)
C21 C22 1.388(9)
C21 H21 0.9500
C22 C23 1.386(11)
C22 H22 0.9500
C23 C24 1.363(10)
C23 H23 0.9500
C24 C25 1.381(9)
C24 H24 0.9500
C25 H25 0.9500
C30 C31 1.393(7)
C30 C35 1.396(8)
C31 C32 1.401(8)
C31 H31 0.9500
C32 C33 1.381(9)
C32 H32 0.9500
C33 C34 1.380(9)
C33 H33 0.9500
C34 C35 1.393(8)
C34 H34 0.9500
C35 H35 0.9500
C40 C45 1.396(8)
C40 C41 1.404(8)
C41 C42 1.398(9)
C41 H41 0.9500
C42 C43 1.393(10)
C42 H42 0.9500
C43 C44 1.385(10)
C43 H43 0.9500
C44 C45 1.406(8)
C44 H44 0.9500
C45 H45 0.9500

loop_
_geom_hbond_atom_site_label_D
_geom_hbond_atom_site_label_H
_geom_hbond_atom_site_label_A
_geom_hbond_distance_DH
_geom_hbond_distance_HA
_geom_hbond_distance_DA
_geom_hbond_angle_DHA
_geom_hbond_site_symmetry_A
C9 H9 O3 0.95 2.53 3.466(9) 170.3 1_655
C10 H10 O4 0.95 2.41 3.139(9) 133.4 2_665
C11 H11B O3 0.99 2.63 3.441(9) 139.8 .

loop_
_geom_torsion_atom_site_label_1
_geom_torsion_atom_site_label_2
_geom_torsion_atom_site_label_3
_geom_torsion_atom_site_label_4
_geom_torsion
C11 O6 C6 C7 174.8(5)
C11 O6 C6 W1 -4.4(7)
C10 O7 C7 C8 -2.2(7)
C10 O7 C7 C6 -178.2(6)
O6 C6 C7 C8 8.3(11)
W1 C6 C7 C8 -172.5(8)
O6 C6 C7 O7 -177.7(5)
W1 C6 C7 O7 1.5(7)
O7 C7 C8 C9 2.0(8)
C6 C7 C8 C9 176.4(7)
C7 C8 C9 C10 -1.1(10)
C8 C9 C10 O7 -0.4(9)
C7 O7 C10 C9 1.7(8)
C6 O6 C11 C12 176.0(5)
C25 C20 C21 C22 0.9(11)
Sb1 C20 C21 C22 177.8(6)
C20 C21 C22 C23 0.4(14)
C21 C22 C23 C24 -0.9(14)
C22 C23 C24 C25 0.1(12)
C23 C24 C25 C20 1.3(11)
C21 C20 C25 C24 -1.8(10)
Sb1 C20 C25 C24 -178.7(5)
C35 C30 C31 C32 -0.1(8)
Sb1 C30 C31 C32 179.5(4)
C30 C31 C32 C33 -0.2(9)
C31 C32 C33 C34 0.5(9)
C32 C33 C34 C35 -0.6(10)
C31 C30 C35 C34 0.0(9)
Sb1 C30 C35 C34 -179.6(5)
C33 C34 C35 C30 0.4(11)
C45 C40 C41 C42 0.6(9)
Sb1 C40 C41 C42 -179.1(5)
C40 C41 C42 C43 -0.1(9)
C41 C42 C43 C44 -0.6(10)
C42 C43 C44 C45 0.7(10)
C41 C40 C45 C44 -0.5(9)
Sb1 C40 C45 C44 179.2(4)
C43 C44 C45 C40 -0.2(9)
